data_4117739
loop_
_publ_author_name
'Paul Kelley'
'Sibo Lin'
'Guy Edouard'
'Michael W. Day'
'Theodor Agapie'

_publ_section_title
;
 Nickel-Mediated Hydrogenolysis of C-O Bonds of Aryl Ethers: What Is the
 Source of the Hydrogen?
;
_journal_name_full 'Journal of the American Chemical Society'
_journal_page_first 5480
_journal_page_last 5483
_journal_paper_doi 10.1021/ja300326t
_journal_volume 134
_journal_year 2012
_chemical_formula_moiety 'C32 H44 I N Ni P2, C4 H10 O'
_chemical_formula_sum 'C36 H54 I N Ni O P2'
_chemical_formula_weight 764.35
_chemical_name_systematic
;
 ?
;
_space_group_IT_number 4
_symmetry_cell_setting monoclinic
_symmetry_space_group_name_Hall 'P 2yb'
_symmetry_space_group_name_H-M 'P 1 21 1'
_atom_sites_solution_hydrogens geom
_atom_sites_solution_primary direct
_atom_sites_solution_secondary difmap
_audit_creation_method SHELXL-97
_cell_angle_alpha 90.00
_cell_angle_beta 102.374(3)
_cell_angle_gamma 90.00
_cell_formula_units_Z 2
_cell_length_a 9.0551(6)
_cell_length_b 17.5696(12)
_cell_length_c 11.5133(8)
_cell_measurement_reflns_used 9566
_cell_measurement_temperature 100(2)
_cell_measurement_theta_max 36.20
_cell_measurement_theta_min 2.85
_cell_volume 1789.2(2)
_computing_cell_refinement 'Bruker SAINT-Plus v7.68A'
_computing_data_collection 'Bruker APEX2 v2009.7-0'
_computing_data_reduction 'Bruker SAINT-Plus v7.68A'
_computing_molecular_graphics 'Bruker XP v5.1'
_computing_publication_material 'Bruker XCIF 2008'
_computing_structure_refinement 'SHELXL-97 (Sheldrick, 2008)'
_computing_structure_solution 'SHELXS-97 (Sheldrick, 2008)'
_diffrn_ambient_temperature 100(2)
_diffrn_measured_fraction_theta_full 1.000
_diffrn_measured_fraction_theta_max 1.000
_diffrn_measurement_device_type 'Bruker KAPPA APEX II'
_diffrn_measurement_method '\w scans; 15 settings'
_diffrn_radiation_monochromator graphite
_diffrn_radiation_source 'fine-focus sealed tube'
_diffrn_radiation_type MoK\a
_diffrn_radiation_wavelength 0.71073
_diffrn_reflns_av_R_equivalents 0.0392
_diffrn_reflns_av_sigmaI/netI 0.0277
_diffrn_reflns_limit_h_max 15
_diffrn_reflns_limit_h_min -15
_diffrn_reflns_limit_k_max 29
_diffrn_reflns_limit_k_min -29
_diffrn_reflns_limit_l_max 19
_diffrn_reflns_limit_l_min -19
_diffrn_reflns_number 109962
_diffrn_reflns_theta_full 36.41
_diffrn_reflns_theta_max 36.41
_diffrn_reflns_theta_min 1.81
_exptl_absorpt_coefficient_mu 1.522
_exptl_absorpt_correction_T_max 0.9569
_exptl_absorpt_correction_T_min 0.6479
_exptl_absorpt_correction_type multi-scan
_exptl_absorpt_process_details 'SADABS v2009/1, Bruker-AXS, Madison'
_exptl_crystal_colour Red
_exptl_crystal_density_diffrn 1.419
_exptl_crystal_description Plate
_exptl_crystal_F_000 792
_exptl_crystal_size_max 0.36
_exptl_crystal_size_mid 0.23
_exptl_crystal_size_min 0.04
_refine_diff_density_max 1.668
_refine_diff_density_min -0.753
_refine_diff_density_rms 0.081
_refine_ls_abs_structure_details 'Flack H D (1983), Acta Cryst. A39, 876-881'
_refine_ls_abs_structure_Flack -0.014(5)
_refine_ls_extinction_method none
_refine_ls_goodness_of_fit_ref 1.924
_refine_ls_hydrogen_treatment Riding
_refine_ls_matrix_type 'Full matrix'
_refine_ls_number_parameters 417
_refine_ls_number_reflns 17397
_refine_ls_number_restraints 7
_refine_ls_restrained_S_all 1.924
_refine_ls_R_factor_all 0.0312
_refine_ls_R_factor_gt 0.0266
_refine_ls_shift/su_max 0.006
_refine_ls_shift/su_mean 0.000
_refine_ls_structure_factor_coef Fsqd
_refine_ls_weighting_details w=1/s^2^(Fo^2^)
_refine_ls_weighting_scheme sigma
_refine_ls_wR_factor_gt 0.0483
_refine_ls_wR_factor_ref 0.0488
_reflns_number_gt 16217
_reflns_number_total 17397
_reflns_threshold_expression >2sigma(I)
_cod_data_source_file ja300326t_si_004.cif
_cod_data_source_block p7k16
_cod_depositor_comments
;
The following automatic conversions were performed:

'_atom_sites_solution_primary' value 'direct methods' was changed to
'direct'.

'_atom_sites_solution_secondary' value 'Difference Fourier map' was
changed to 'difmap'.

'_atom_sites_solution_hydrogens' value 'Geometric positions' was
changed to 'geom'.

Automatic conversion script
Id: cif_fix_values 6452 2018-10-05 10:23:21Z andrius 
;
_cod_database_code 4117739

loop_
_symmetry_equiv_pos_as_xyz
'x, y, z'
'-x, y+1/2, -z'

loop_
_atom_site_label
_atom_site_type_symbol
_atom_site_fract_x
_atom_site_fract_y
_atom_site_fract_z
_atom_site_U_iso_or_equiv
_atom_site_adp_type
_atom_site_occupancy
_atom_site_symmetry_multiplicity
_atom_site_calc_flag
_atom_site_refinement_flags
_atom_site_disorder_assembly
_atom_site_disorder_group
Ni1 Ni 1.094722(19) 0.094297(10) 0.126110(15) 0.01183(3) Uani 1 1 d . A .
I1 I 1.272007(10) 0.206308(5) 0.176001(8) 0.01840(2) Uani 1 1 d . . .
N1 N 0.49178(16) -0.08324(8) 0.04383(14) 0.0262(3) Uani 1 1 d . . .
P1 P 1.11006(5) 0.06499(2) 0.31477(3) 0.01706(7) Uani 1 1 d . . .
P2 P 1.05240(4) 0.09797(2) -0.06771(3) 0.01256(6) Uani 1 1 d . . .
C1 C 0.95623(18) 0.12784(9) 0.33067(13) 0.0180(3) Uani 1 1 d . A .
C2 C 0.96944(19) 0.18731(9) 0.41320(13) 0.0217(3) Uani 1 1 d . . .
H2 H 1.0627 0.1951 0.4681 0.026 Uiso 1 1 calc R A .
C3 C 0.8487(2) 0.23476(9) 0.41575(14) 0.0236(3) Uani 1 1 d . A .
H3 H 0.8589 0.2743 0.4733 0.028 Uiso 1 1 calc R . .
C4 C 0.71326(19) 0.22519(8) 0.33537(14) 0.0225(3) Uani 1 1 d . . .
H4 H 0.6300 0.2576 0.3380 0.027 Uiso 1 1 calc R A .
C5 C 0.69944(18) 0.16806(9) 0.25085(14) 0.0218(3) Uani 1 1 d . A .
H5 H 0.6069 0.1623 0.1943 0.026 Uiso 1 1 calc R . .
C6 C 0.81964(17) 0.11865(9) 0.24753(13) 0.0182(3) Uani 1 1 d . . .
C7 C 0.80062(17) 0.05462(9) 0.15997(13) 0.0187(3) Uani 1 1 d . A .
C8 C 0.66269(18) 0.01530(10) 0.14226(15) 0.0234(3) Uani 1 1 d . . .
H8 H 0.5875 0.0320 0.1827 0.028 Uiso 1 1 calc R A .
C9 C 0.63281(17) -0.04744(9) 0.06733(14) 0.0204(3) Uani 1 1 d . A .
C10 C 0.74734(16) -0.07030(9) 0.01114(13) 0.0166(3) Uani 1 1 d . . .
H10 H 0.7323 -0.1144 -0.0378 0.020 Uiso 1 1 calc R A .
C11 C 0.88379(15) -0.03039(8) 0.02450(12) 0.0138(2) Uani 1 1 d . A .
C12 C 0.98702(15) -0.05539(8) -0.05255(12) 0.0131(2) Uani 1 1 d . . .
C13 C 0.99970(16) -0.13217(8) -0.07892(13) 0.0157(3) Uani 1 1 d . A .
H13 H 0.9515 -0.1688 -0.0390 0.019 Uiso 1 1 calc R . .
C14 C 1.07991(17) -0.15693(9) -0.16108(14) 0.0189(3) Uani 1 1 d . . .
H14 H 1.0855 -0.2096 -0.1781 0.023 Uiso 1 1 calc R A .
C15 C 1.15215(18) -0.10363(9) -0.21837(14) 0.0191(3) Uani 1 1 d . A .
H15 H 1.2074 -0.1196 -0.2755 0.023 Uiso 1 1 calc R . .
C16 C 1.14346(17) -0.02742(8) -0.19208(13) 0.0174(3) Uani 1 1 d . . .
H16 H 1.1936 0.0086 -0.2317 0.021 Uiso 1 1 calc R A .
C17 C 1.06336(15) -0.00168(8) -0.10917(12) 0.0131(2) Uani 1 1 d . A .
C18 C 0.91441(16) 0.03364(8) 0.10025(13) 0.0151(3) Uani 1 1 d . . .
C19 C 0.38640(18) -0.06283(10) 0.11648(16) 0.0253(3) Uani 1 1 d . . .
H19A H 0.4261 -0.0794 0.1985 0.038 Uiso 1 1 calc R . .
H19B H 0.2891 -0.0877 0.0855 0.038 Uiso 1 1 calc R . .
H19C H 0.3725 -0.0075 0.1148 0.038 Uiso 1 1 calc R . .
C20 C 0.48274(19) -0.16155(10) 0.00480(19) 0.0293(4) Uani 1 1 d . . .
H20A H 0.5294 -0.1666 -0.0642 0.044 Uiso 1 1 calc R . .
H20B H 0.3765 -0.1771 -0.0173 0.044 Uiso 1 1 calc R . .
H20C H 0.5363 -0.1941 0.0694 0.044 Uiso 1 1 calc R . .
C21 C 1.27650(19) 0.09452(11) 0.42914(12) 0.0248(3) Uani 1 1 d . A .
H21 H 1.2878 0.1507 0.4207 0.030 Uiso 1 1 calc R . .
C22 C 1.42021(19) 0.05773(11) 0.40612(15) 0.0244(3) Uani 1 1 d . . .
H22A H 1.5081 0.0778 0.4628 0.037 Uiso 1 1 calc R A .
H22B H 1.4301 0.0693 0.3249 0.037 Uiso 1 1 calc R . .
H22C H 1.4147 0.0025 0.4159 0.037 Uiso 1 1 calc R . .
C23 C 1.2630(2) 0.07975(14) 0.55786(15) 0.0415(5) Uani 1 1 d . . .
H23A H 1.2688 0.0249 0.5737 0.062 Uiso 1 1 calc R A .
H23B H 1.1659 0.0993 0.5696 0.062 Uiso 1 1 calc R . .
H23C H 1.3456 0.1056 0.6125 0.062 Uiso 1 1 calc R . .
C24A C 1.0839(4) -0.0306(2) 0.3773(3) 0.0207(6) Uani 0.635(6) 1 d P A 1
H24A H 1.1799 -0.0425 0.4357 0.025 Uiso 0.635(6) 1 calc PR A 1
C25A C 0.9526(9) -0.0383(3) 0.4464(7) 0.0251(11) Uani 0.635(6) 1 d P A 1
H25A H 0.9873 -0.0195 0.5278 0.038 Uiso 0.635(6) 1 calc PR A 1
H25B H 0.9233 -0.0919 0.4486 0.038 Uiso 0.635(6) 1 calc PR A 1
H25C H 0.8654 -0.0083 0.4060 0.038 Uiso 0.635(6) 1 calc PR A 1
C26A C 1.0588(4) -0.09521(16) 0.2875(3) 0.0272(8) Uani 0.635(6) 1 d P A 1
H26A H 1.1422 -0.1317 0.3075 0.041 Uiso 0.635(6) 1 calc PR A 1
H26B H 1.0546 -0.0747 0.2077 0.041 Uiso 0.635(6) 1 calc PR A 1
H26C H 0.9632 -0.1209 0.2894 0.041 Uiso 0.635(6) 1 calc PR A 1
C24B C 1.0309(6) -0.0334(3) 0.3409(5) 0.0171(10) Uani 0.365(6) 1 d P A 2
H24B H 0.9463 -0.0464 0.2726 0.021 Uiso 0.365(6) 1 calc PR A 2
C25B C 0.9676(15) -0.0224(6) 0.4541(11) 0.026(2) Uani 0.365(6) 1 d PU A 2
H25D H 1.0482 -0.0043 0.5190 0.039 Uiso 0.365(6) 1 calc PR A 2
H25E H 0.9287 -0.0711 0.4766 0.039 Uiso 0.365(6) 1 calc PR A 2
H25F H 0.8855 0.0150 0.4385 0.039 Uiso 0.365(6) 1 calc PR A 2
C26B C 1.1535(6) -0.0930(3) 0.3517(5) 0.0244(13) Uani 0.365(6) 1 d P A 2
H26D H 1.2344 -0.0816 0.4209 0.037 Uiso 0.365(6) 1 calc PR A 2
H26E H 1.1946 -0.0928 0.2796 0.037 Uiso 0.365(6) 1 calc PR A 2
H26F H 1.1109 -0.1433 0.3617 0.037 Uiso 0.365(6) 1 calc PR A 2
C27 C 1.17879(18) 0.14531(9) -0.15241(13) 0.0178(3) Uani 1 1 d . A .
H27 H 1.1511 0.1249 -0.2353 0.021 Uiso 1 1 calc R . .
C28 C 1.1576(2) 0.23133(9) -0.16181(15) 0.0231(3) Uani 1 1 d . . .
H28A H 1.1789 0.2536 -0.0819 0.035 Uiso 1 1 calc R A .
H28B H 1.0531 0.2429 -0.2017 0.035 Uiso 1 1 calc R . .
H28C H 1.2270 0.2527 -0.2078 0.035 Uiso 1 1 calc R . .
C29 C 1.34592(18) 0.12523(10) -0.10475(14) 0.0215(3) Uani 1 1 d . . .
H29A H 1.4057 0.1427 -0.1612 0.032 Uiso 1 1 calc R A .
H29B H 1.3565 0.0700 -0.0949 0.032 Uiso 1 1 calc R . .
H29C H 1.3822 0.1502 -0.0278 0.032 Uiso 1 1 calc R . .
C30 C 0.85697(17) 0.12321(8) -0.14471(13) 0.0177(3) Uani 1 1 d . A .
H30 H 0.7914 0.0817 -0.1244 0.021 Uiso 1 1 calc R . .
C31 C 0.8316(2) 0.12265(10) -0.27984(14) 0.0264(3) Uani 1 1 d . . .
H31A H 0.7228 0.1222 -0.3144 0.040 Uiso 1 1 calc R A .
H31B H 0.8784 0.0772 -0.3055 0.040 Uiso 1 1 calc R . .
H31C H 0.8772 0.1682 -0.3065 0.040 Uiso 1 1 calc R . .
C32 C 0.80113(18) 0.19638(10) -0.09581(14) 0.0245(3) Uani 1 1 d . . .
H32A H 0.8530 0.2403 -0.1213 0.037 Uiso 1 1 calc R A .
H32B H 0.8228 0.1942 -0.0088 0.037 Uiso 1 1 calc R . .
H32C H 0.6919 0.2015 -0.1261 0.037 Uiso 1 1 calc R . .
C41 C 0.5764(3) 0.94296(16) 0.7114(2) 0.0606(8) Uani 1 1 d . . .
H41A H 0.4955 0.9762 0.6694 0.091 Uiso 1 1 calc R . .
H41B H 0.6518 0.9735 0.7656 0.091 Uiso 1 1 calc R . .
H41C H 0.5337 0.9049 0.7571 0.091 Uiso 1 1 calc R . .
C42 C 0.6484(3) 0.90453(13) 0.6250(2) 0.0492(6) Uani 1 1 d . . .
H42A H 0.6945 0.9427 0.5804 0.059 Uiso 1 1 calc R . .
H42B H 0.7296 0.8705 0.6671 0.059 Uiso 1 1 calc R . .
O41 O 0.53915(16) 0.86160(8) 0.54519(13) 0.0374(3) Uani 1 1 d . . .
C43 C 0.6010(3) 0.82214(14) 0.4598(3) 0.0532(6) Uani 1 1 d . . .
H43A H 0.6885 0.7913 0.5001 0.064 Uiso 1 1 calc R . .
H43B H 0.6364 0.8589 0.4065 0.064 Uiso 1 1 calc R . .
C44 C 0.4831(3) 0.77202(15) 0.3896(3) 0.0597(7) Uani 1 1 d . . .
H44A H 0.4529 0.7339 0.4420 0.090 Uiso 1 1 calc R . .
H44B H 0.5235 0.7464 0.3274 0.090 Uiso 1 1 calc R . .
H44C H 0.3951 0.8027 0.3528 0.090 Uiso 1 1 calc R . .

loop_
_atom_site_aniso_label
_atom_site_aniso_U_11
_atom_site_aniso_U_22
_atom_site_aniso_U_33
_atom_site_aniso_U_23
_atom_site_aniso_U_13
_atom_site_aniso_U_12
Ni1 0.01093(7) 0.01651(8) 0.00916(7) -0.00081(6) 0.00465(6) -0.00236(7)
I1 0.01650(4) 0.02053(4) 0.01834(4) -0.00033(4) 0.00410(3) -0.00281(4)
N1 0.0161(6) 0.0288(7) 0.0368(8) -0.0110(6) 0.0126(6) -0.0074(5)
P1 0.01970(18) 0.02222(18) 0.01150(16) 0.00120(14) 0.00830(14) 0.00048(15)
P2 0.01416(15) 0.01441(15) 0.00999(14) -0.00054(13) 0.00452(12) -0.00129(13)
C1 0.0210(7) 0.0219(7) 0.0145(6) -0.0020(5) 0.0112(5) -0.0022(6)
C2 0.0253(7) 0.0271(8) 0.0144(6) -0.0049(5) 0.0083(6) -0.0034(6)
C3 0.0329(9) 0.0219(7) 0.0203(7) -0.0067(6) 0.0151(7) -0.0037(6)
C4 0.0253(8) 0.0201(8) 0.0269(8) -0.0006(6) 0.0165(6) 0.0000(5)
C5 0.0166(7) 0.0267(8) 0.0251(8) -0.0050(6) 0.0109(6) -0.0038(6)
C6 0.0175(7) 0.0219(7) 0.0190(7) -0.0043(5) 0.0122(6) -0.0035(5)
C7 0.0167(7) 0.0222(7) 0.0199(7) -0.0062(6) 0.0100(6) -0.0048(5)
C8 0.0159(7) 0.0289(8) 0.0299(8) -0.0098(7) 0.0152(6) -0.0065(6)
C9 0.0133(6) 0.0258(8) 0.0244(7) -0.0050(6) 0.0096(6) -0.0056(6)
C10 0.0132(6) 0.0183(7) 0.0191(7) -0.0005(5) 0.0053(5) -0.0028(5)
C11 0.0119(6) 0.0182(6) 0.0124(6) 0.0005(5) 0.0053(5) -0.0013(5)
C12 0.0108(6) 0.0168(6) 0.0121(6) 0.0008(5) 0.0031(5) -0.0007(5)
C13 0.0144(6) 0.0168(6) 0.0169(6) 0.0009(5) 0.0055(5) -0.0009(5)
C14 0.0192(7) 0.0164(6) 0.0227(7) -0.0016(6) 0.0076(6) 0.0011(5)
C15 0.0218(7) 0.0208(7) 0.0181(7) -0.0028(6) 0.0118(6) -0.0005(6)
C16 0.0210(7) 0.0186(7) 0.0153(6) 0.0004(5) 0.0102(5) -0.0012(5)
C17 0.0134(6) 0.0153(6) 0.0109(6) -0.0004(5) 0.0034(5) 0.0001(5)
C18 0.0118(6) 0.0195(7) 0.0155(6) -0.0004(5) 0.0063(5) -0.0021(5)
C19 0.0127(7) 0.0337(9) 0.0317(9) -0.0038(7) 0.0099(6) -0.0040(6)
C20 0.0180(8) 0.0234(8) 0.0487(11) -0.0043(7) 0.0122(7) -0.0044(6)
C21 0.0277(8) 0.0366(9) 0.0097(6) -0.0008(6) 0.0030(5) 0.0046(7)
C22 0.0216(8) 0.0328(9) 0.0177(7) 0.0015(6) 0.0021(6) 0.0018(7)
C23 0.0421(11) 0.0699(15) 0.0130(7) 0.0046(8) 0.0070(7) 0.0127(11)
C24A 0.0217(16) 0.0280(14) 0.0134(14) 0.0062(12) 0.0058(11) -0.0023(13)
C25A 0.036(3) 0.019(2) 0.0287(19) 0.0004(16) 0.0256(18) -0.0071(17)
C26A 0.0289(16) 0.0278(14) 0.0240(14) 0.0065(11) 0.0039(12) -0.0012(11)
C24B 0.014(2) 0.025(2) 0.012(2) 0.0063(19) 0.0017(17) -0.0019(19)
C25B 0.025(3) 0.026(4) 0.026(3) 0.015(3) 0.004(2) -0.008(3)
C26B 0.027(3) 0.021(2) 0.031(3) 0.0075(18) 0.018(2) 0.0025(17)
C27 0.0233(7) 0.0205(7) 0.0119(6) -0.0007(5) 0.0092(5) -0.0035(6)
C28 0.0321(9) 0.0187(7) 0.0202(7) 0.0016(6) 0.0093(6) -0.0059(6)
C29 0.0207(7) 0.0256(8) 0.0217(7) -0.0025(6) 0.0122(6) -0.0041(6)
C30 0.0168(7) 0.0181(6) 0.0167(7) -0.0022(5) 0.0002(5) 0.0006(5)
C31 0.0297(9) 0.0272(8) 0.0186(7) -0.0013(6) -0.0027(6) 0.0034(7)
C32 0.0228(7) 0.0224(9) 0.0265(7) -0.0038(7) 0.0013(6) 0.0060(6)
C41 0.0703(18) 0.0656(17) 0.0342(12) 0.0041(12) -0.0152(12) -0.0206(15)
C42 0.0379(12) 0.0374(12) 0.0613(15) 0.0151(11) -0.0135(11) -0.0117(10)
O41 0.0324(8) 0.0364(7) 0.0387(8) 0.0045(6) -0.0026(6) -0.0078(6)
C43 0.0407(12) 0.0389(12) 0.0815(19) -0.0032(13) 0.0165(12) -0.0050(10)
C44 0.0647(17) 0.0532(15) 0.0675(17) -0.0220(13) 0.0280(14) -0.0185(13)

loop_
_atom_type_symbol
_atom_type_description
_atom_type_scat_dispersion_real
_atom_type_scat_dispersion_imag
_atom_type_scat_source
C C 0.0033 0.0016 'International Tables Vol C Tables 4.2.6.8 and 6.1.1.4'
H H 0.0000 0.0000 'International Tables Vol C Tables 4.2.6.8 and 6.1.1.4'
N N 0.0061 0.0033 'International Tables Vol C Tables 4.2.6.8 and 6.1.1.4'
O O 0.0106 0.0060 'International Tables Vol C Tables 4.2.6.8 and 6.1.1.4'
P P 0.1023 0.0942 'International Tables Vol C Tables 4.2.6.8 and 6.1.1.4'
Ni Ni 0.3393 1.1124 'International Tables Vol C Tables 4.2.6.8 and 6.1.1.4'
I I -0.4742 1.8119 'International Tables Vol C Tables 4.2.6.8 and 6.1.1.4'

loop_
_geom_angle_atom_site_label_1
_geom_angle_atom_site_label_2
_geom_angle_atom_site_label_3
_geom_angle
_geom_angle_publ_flag
C18 Ni1 P2 84.30(4) yes
C18 Ni1 P1 83.98(4) yes
P2 Ni1 P1 166.680(17) yes
C18 Ni1 I1 161.06(4) yes
P2 Ni1 I1 99.972(12) yes
P1 Ni1 I1 93.156(13) yes
C9 N1 C19 117.81(13) ?
C9 N1 C20 118.54(13) ?
C19 N1 C20 114.64(13) ?
C1 P1 C21 106.43(7) ?
C1 P1 C24A 110.21(11) ?
C21 P1 C24A 97.44(14) ?
C1 P1 C24B 102.20(17) ?
C21 P1 C24B 114.54(19) ?
C1 P1 Ni1 93.98(5) ?
C21 P1 Ni1 120.31(5) ?
C24A P1 Ni1 127.17(11) ?
C24B P1 Ni1 114.68(17) ?
C17 P2 C27 102.65(7) ?
C17 P2 C30 101.79(6) ?
C27 P2 C30 105.95(7) ?
C17 P2 Ni1 103.40(4) ?
C27 P2 Ni1 123.96(5) ?
C30 P2 Ni1 115.85(5) ?
C2 C1 C6 118.95(14) ?
C2 C1 P1 124.47(12) ?
C6 C1 P1 116.39(11) ?
C3 C2 C1 120.82(15) ?
C4 C3 C2 120.44(14) ?
C3 C4 C5 119.56(14) ?
C4 C5 C6 121.01(15) ?
C5 C6 C1 119.19(13) ?
C5 C6 C7 120.48(14) ?
C1 C6 C7 120.28(13) ?
C8 C7 C18 121.52(14) ?
C8 C7 C6 116.01(13) ?
C18 C7 C6 122.45(13) ?
C9 C8 C7 121.96(14) ?
C8 C9 C10 116.83(13) ?
C8 C9 N1 121.70(13) ?
C10 C9 N1 121.37(14) ?
C9 C10 C11 122.11(14) ?
C10 C11 C18 121.20(13) ?
C10 C11 C12 116.07(12) ?
C18 C11 C12 122.54(12) ?
C13 C12 C17 118.43(12) ?
C13 C12 C11 120.53(12) ?
C17 C12 C11 120.78(12) ?
C14 C13 C12 122.31(13) ?
C13 C14 C15 118.94(14) ?
C16 C15 C14 119.75(14) ?
C15 C16 C17 121.91(13) ?
C16 C17 C12 118.61(13) ?
C16 C17 P2 123.85(11) ?
C12 C17 P2 117.53(10) ?
C7 C18 C11 116.30(13) ?
C7 C18 Ni1 117.85(11) ?
C11 C18 Ni1 125.84(10) ?
C22 C21 C23 110.09(14) ?
C22 C21 P1 110.63(11) ?
C23 C21 P1 114.73(13) ?
C25A C24A C26A 105.1(3) ?
C25A C24A P1 116.5(3) ?
C26A C24A P1 115.1(2) ?
C26B C24B C25B 114.6(6) ?
C26B C24B P1 110.2(4) ?
C25B C24B P1 103.8(5) ?
C28 C27 C29 110.65(14) ?
C28 C27 P2 113.57(11) ?
C29 C27 P2 112.42(11) ?
C31 C30 C32 113.03(13) ?
C31 C30 P2 113.97(11) ?
C32 C30 P2 112.40(10) ?
O41 C42 C41 109.6(2) ?
C43 O41 C42 112.79(18) ?
O41 C43 C44 109.0(2) ?

loop_
_geom_bond_atom_site_label_1
_geom_bond_atom_site_label_2
_geom_bond_distance
_geom_bond_publ_flag
Ni1 C18 1.9188(14) yes
Ni1 P2 2.1827(4) yes
Ni1 P1 2.2075(4) yes
Ni1 I1 2.5268(2) yes
N1 C9 1.397(2) ?
N1 C19 1.443(2) ?
N1 C20 1.444(2) ?
P1 C1 1.8173(16) ?
P1 C21 1.8504(17) ?
P1 C24A 1.862(3) ?
P1 C24B 1.920(6) ?
P2 C17 1.8230(14) ?
P2 C27 1.8522(15) ?
P2 C30 1.8553(15) ?
C1 C2 1.400(2) ?
C1 C6 1.402(2) ?
C2 C3 1.380(2) ?
C3 C4 1.379(2) ?
C4 C5 1.385(2) ?
C5 C6 1.399(2) ?
C6 C7 1.496(2) ?
C7 C8 1.404(2) ?
C7 C18 1.405(2) ?
C8 C9 1.390(2) ?
C9 C10 1.394(2) ?
C10 C11 1.4001(19) ?
C11 C18 1.414(2) ?
C11 C12 1.4862(19) ?
C12 C13 1.393(2) ?
C12 C17 1.4094(19) ?
C13 C14 1.381(2) ?
C14 C15 1.388(2) ?
C15 C16 1.379(2) ?
C16 C17 1.3923(19) ?
C21 C22 1.526(2) ?
C21 C23 1.535(2) ?
C24A C25A 1.572(7) ?
C24A C26A 1.519(5) ?
C24B C26B 1.511(7) ?
C24B C25B 1.544(15) ?
C27 C28 1.524(2) ?
C27 C29 1.536(2) ?
C30 C31 1.523(2) ?
C30 C32 1.532(2) ?
C41 C42 1.466(4) ?
C42 O41 1.415(3) ?
O41 C43 1.413(3) ?
C43 C44 1.483(4) ?
